data_7008556
loop_
_publ_author_name
'Hawkeswood, Sarah'
'Stephan, Douglas W.'

_publ_section_title
;
 Syntheses and reactions of the bis-boryloxide O(Bpin)2(pin = O2C2Me4).
;
_journal_issue 12
_journal_name_full 'Dalton transactions (Cambridge, England : 2003)'
_journal_page_first 2182
_journal_page_last 2187
_journal_paper_doi 10.1039/b504246a
_journal_year 2005
_chemical_formula_sum 'C22 H34 B2 O6 Zr'
_chemical_formula_weight 507.33
_space_group_IT_number 15
_symmetry_cell_setting monoclinic
_symmetry_space_group_name_Hall '-C 2yc'
_symmetry_space_group_name_H-M 'C 1 2/c 1'
_atom_sites_solution_hydrogens geom
_atom_sites_solution_primary direct
_atom_sites_solution_secondary difmap
_audit_creation_method SHELXL-97
_cell_angle_alpha 90.00
_cell_angle_beta 100.694(13)
_cell_angle_gamma 90.00
_cell_formula_units_Z 8
_cell_length_a 20.276(11)
_cell_length_b 13.162(8)
_cell_length_c 19.540(11)
_cell_measurement_temperature 293(2)
_cell_measurement_theta_max 25.0
_cell_measurement_theta_min 2.0
_cell_volume 5124(5)
_computing_structure_refinement 'SHELXL-97 (Sheldrick, 1997)'
_computing_structure_solution 'SHELXS-97 (Sheldrick, 1990)'
_diffrn_ambient_temperature 293(2)
_diffrn_measured_fraction_theta_full 0.994
_diffrn_measured_fraction_theta_max 0.994
_diffrn_radiation_monochromator graphite
_diffrn_radiation_source 'fine-focus sealed tube'
_diffrn_radiation_type MoK\a
_diffrn_radiation_wavelength 0.71073
_diffrn_reflns_av_R_equivalents 0.1357
_diffrn_reflns_av_sigmaI/netI 0.1290
_diffrn_reflns_limit_h_max 22
_diffrn_reflns_limit_h_min -15
_diffrn_reflns_limit_k_max 14
_diffrn_reflns_limit_k_min -14
_diffrn_reflns_limit_l_max 21
_diffrn_reflns_limit_l_min -19
_diffrn_reflns_number 10474
_diffrn_reflns_theta_full 23.29
_diffrn_reflns_theta_max 23.29
_diffrn_reflns_theta_min 1.85
_exptl_absorpt_coefficient_mu 0.461
_exptl_absorpt_correction_T_max 0.145098
_exptl_absorpt_correction_T_min 0.063515
_exptl_absorpt_correction_type sadabs
_exptl_crystal_density_diffrn 1.315
_exptl_crystal_density_method 'not measured'
_exptl_crystal_F_000 2112
_exptl_crystal_size_max 0.26
_exptl_crystal_size_mid 0.25
_exptl_crystal_size_min 0.19
_refine_diff_density_max 0.999
_refine_diff_density_min -0.497
_refine_diff_density_rms 0.127
_refine_ls_extinction_method none
_refine_ls_goodness_of_fit_ref 1.033
_refine_ls_hydrogen_treatment mixed
_refine_ls_matrix_type full
_refine_ls_number_parameters 260
_refine_ls_number_reflns 3687
_refine_ls_number_restraints 19
_refine_ls_restrained_S_all 1.031
_refine_ls_R_factor_all 0.1848
_refine_ls_R_factor_gt 0.0942
_refine_ls_shift/su_max 0.001
_refine_ls_shift/su_mean 0.000
_refine_ls_structure_factor_coef Fsqd
_refine_ls_weighting_details 'calc w=1/[\s^2^(Fo^2^)+(0.1155P)^2^+4.1864P] where P=(Fo^2^+2Fc^2^)/3'
_refine_ls_weighting_scheme calc
_refine_ls_wR_factor_gt 0.2410
_refine_ls_wR_factor_ref 0.2934
_reflns_number_gt 1802
_reflns_number_total 3687
_reflns_threshold_expression >2sigma(I)
_cod_data_source_file b504246a.txt
_cod_data_source_block Cp2Zr(OBpin)2
_cod_original_sg_symbol_H-M C2/c
_cod_database_code 7008556

loop_
_symmetry_equiv_pos_as_xyz
'x, y, z'
'-x, y, -z+1/2'
'x+1/2, y+1/2, z'
'-x+1/2, y+1/2, -z+1/2'
'-x, -y, -z'
'x, -y, z-1/2'
'-x+1/2, -y+1/2, -z'
'x+1/2, -y+1/2, z-1/2'

loop_
_atom_site_label
_atom_site_type_symbol
_atom_site_fract_x
_atom_site_fract_y
_atom_site_fract_z
_atom_site_U_iso_or_equiv
_atom_site_adp_type
_atom_site_occupancy
_atom_site_symmetry_multiplicity
_atom_site_calc_flag
_atom_site_refinement_flags
_atom_site_disorder_assembly
_atom_site_disorder_group
Zr1 Zr 0.24290(5) 0.03948(8) 0.24370(6) 0.0539(5) Uani 1 1 d . . .
O1 O 0.1799(4) 0.1364(6) 0.2801(5) 0.076(3) Uani 1 1 d . . .
O2 O 0.1167(6) 0.2601(8) 0.3221(6) 0.111(4) Uani 1 1 d . . .
O3 O 0.1268(6) 0.1148(7) 0.3789(6) 0.110(4) Uani 1 1 d . . .
O4 O 0.2865(5) 0.1413(7) 0.1896(6) 0.095(3) Uani 1 1 d . . .
O5 O 0.3745(5) 0.1104(7) 0.1286(7) 0.113(4) Uani 1 1 d . . .
O6 O 0.3308(7) 0.2639(8) 0.1249(7) 0.131(5) Uani 1 1 d . . .
B1 B 0.1440(7) 0.1697(11) 0.3234(9) 0.060(4) Uani 1 1 d . . .
B2 B 0.3304(7) 0.1706(11) 0.1544(9) 0.061(4) Uani 1 1 d . . .
C1 C 0.1317(8) -0.0379(17) 0.1898(10) 0.105(6) Uani 1 1 d . . .
H1A H 0.0892 -0.0287 0.2061 0.126 Uiso 1 1 calc R . .
C2 C 0.1519(10) 0.0146(14) 0.1375(10) 0.107(6) Uani 1 1 d . . .
H2A H 0.1266 0.0686 0.1097 0.128 Uiso 1 1 calc R . .
C3 C 0.2089(10) -0.0330(16) 0.1235(9) 0.112(6) Uani 1 1 d . . .
H3A H 0.2307 -0.0188 0.0837 0.135 Uiso 1 1 calc R . .
C4 C 0.2220(9) -0.1143(12) 0.1675(11) 0.094(5) Uani 1 1 d . . .
H4A H 0.2555 -0.1669 0.1643 0.112 Uiso 1 1 calc R . .
C5 C 0.1764(12) -0.1206(13) 0.2062(11) 0.110(7) Uani 1 1 d . . .
H5A H 0.1704 -0.1778 0.2365 0.132 Uiso 1 1 calc R . .
C6 C 0.2816(11) -0.045(4) 0.3603(14) 0.181(17) Uani 1 1 d . . .
H6A H 0.2540 -0.0792 0.3894 0.217 Uiso 1 1 calc R . .
C7 C 0.315(2) -0.0862(16) 0.3154(19) 0.18(2) Uani 1 1 d . . .
H7A H 0.3162 -0.1590 0.3051 0.220 Uiso 1 1 calc R . .
C8 C 0.3586(18) -0.018(5) 0.2978(16) 0.24(3) Uani 1 1 d . . .
H8A H 0.3950 -0.0327 0.2727 0.284 Uiso 1 1 calc R . .
C9 C 0.3513(16) 0.064(3) 0.330(3) 0.23(2) Uani 1 1 d . . .
H9A H 0.3807 0.1234 0.3326 0.273 Uiso 1 1 calc R . .
C10 C 0.3037(19) 0.049(2) 0.3661(14) 0.156(13) Uani 1 1 d . . .
H10A H 0.2927 0.0977 0.4003 0.187 Uiso 1 1 calc R . .
C11 C 0.4105(8) 0.1687(12) 0.0868(8) 0.100(5) Uiso 1 1 d D . .
C12 C 0.3890(10) 0.2797(12) 0.0938(10) 0.126(7) Uiso 1 1 d D . .
C13 C 0.3765(17) 0.135(3) 0.0127(11) 0.108(11) Uiso 0.50 1 d PD . .
C13A C 0.440(2) 0.119(3) 0.0279(17) 0.141(14) Uiso 0.50 1 d PD . .
C14 C 0.4847(9) 0.143(2) 0.0898(18) 0.094(9) Uiso 0.50 1 d PD . .
C14A C 0.4756(17) 0.186(4) 0.141(2) 0.165(18) Uiso 0.50 1 d PD . .
C15A C 0.443(2) 0.318(4) 0.154(2) 0.151(19) Uiso 0.50 1 d PD . .
C15 C 0.4389(18) 0.362(3) 0.127(2) 0.120(14) Uiso 0.50 1 d PD . .
C16 C 0.3731(17) 0.363(2) 0.0377(15) 0.101(10) Uiso 0.50 1 d PD . .
C16A C 0.347(3) 0.287(5) 0.0193(16) 0.20(2) Uiso 0.50 1 d PD . .
C17 C 0.0639(15) 0.254(2) 0.3671(14) 0.079(9) Uiso 0.50 1 d PD . .
C17A C 0.0898(10) 0.2836(13) 0.3853(11) 0.048(6) Uiso 0.50 1 d PD . .
C18 C 0.1031(15) 0.188(2) 0.4265(14) 0.072(8) Uiso 0.50 1 d PD . .
C18A C 0.0728(14) 0.1738(15) 0.4043(14) 0.058(7) Uiso 0.50 1 d PD . .
C19A C -0.0074(18) 0.199(3) 0.341(2) 0.112(12) Uiso 0.50 1 d PD . .
C19 C 0.1376(14) 0.350(2) 0.4371(15) 0.086(9) Uiso 0.50 1 d PD . .
C20 C 0.0259(12) 0.346(2) 0.3568(16) 0.085(9) Uiso 0.50 1 d PD . .
C20A C 0.0548(16) 0.369(2) 0.3847(17) 0.087(9) Uiso 0.50 1 d PD . .
C21A C 0.0048(17) 0.133(3) 0.368(2) 0.114(12) Uiso 0.50 1 d PD . .
C21 C 0.161(3) 0.274(4) 0.474(3) 0.173(19) Uiso 0.50 1 d PD . .
C22 C 0.0546(16) 0.127(3) 0.4634(17) 0.091(10) Uiso 0.50 1 d PD . .
C22A C 0.0889(18) 0.152(3) 0.4870(17) 0.099(11) Uiso 0.50 1 d PD . .

loop_
_atom_site_aniso_label
_atom_site_aniso_U_11
_atom_site_aniso_U_22
_atom_site_aniso_U_33
_atom_site_aniso_U_23
_atom_site_aniso_U_13
_atom_site_aniso_U_12
Zr1 0.0661(8) 0.0305(6) 0.0721(9) 0.0012(7) 0.0310(6) 0.0013(6)
O1 0.083(6) 0.067(6) 0.093(7) 0.008(5) 0.053(5) 0.020(5)
O2 0.161(10) 0.066(7) 0.134(10) 0.031(7) 0.100(8) 0.044(7)
O3 0.163(10) 0.044(6) 0.150(10) 0.017(6) 0.099(9) 0.035(6)
O4 0.120(8) 0.055(6) 0.134(9) 0.011(6) 0.088(7) -0.007(5)
O5 0.143(9) 0.042(6) 0.189(12) 0.019(7) 0.117(9) 0.006(6)
O6 0.175(12) 0.059(7) 0.200(14) 0.028(8) 0.145(11) 0.017(7)
B1 0.052(9) 0.050(9) 0.085(11) 0.013(9) 0.029(8) 0.008(7)
B2 0.070(10) 0.034(8) 0.093(12) 0.008(8) 0.056(9) -0.005(7)
C1 0.087(11) 0.125(17) 0.104(13) -0.013(13) 0.024(10) -0.050(12)
C2 0.107(14) 0.106(14) 0.088(12) 0.007(12) -0.030(11) 0.004(12)
C3 0.124(15) 0.114(17) 0.097(12) 0.013(13) 0.016(11) -0.003(13)
C4 0.118(14) 0.041(10) 0.120(15) -0.026(10) 0.018(12) 0.007(9)
C5 0.140(17) 0.045(10) 0.130(17) 0.013(10) -0.011(14) -0.035(11)
C6 0.115(16) 0.35(5) 0.073(16) 0.09(2) 0.004(13) -0.07(3)
C7 0.31(5) 0.051(11) 0.13(3) -0.003(14) -0.12(3) 0.041(18)
C8 0.15(3) 0.45(7) 0.12(2) 0.04(4) 0.04(2) 0.21(4)
C9 0.080(18) 0.24(4) 0.32(5) 0.10(3) -0.07(2) -0.11(2)
C10 0.16(3) 0.15(2) 0.121(19) -0.093(19) -0.066(18) 0.050(18)

loop_
_atom_type_symbol
_atom_type_description
_atom_type_scat_dispersion_real
_atom_type_scat_dispersion_imag
_atom_type_scat_source
C C 0.0033 0.0016 'International Tables Vol C Tables 4.2.6.8 and 6.1.1.4'
H H 0.0000 0.0000 'International Tables Vol C Tables 4.2.6.8 and 6.1.1.4'
B B 0.0013 0.0007 'International Tables Vol C Tables 4.2.6.8 and 6.1.1.4'
O O 0.0106 0.0060 'International Tables Vol C Tables 4.2.6.8 and 6.1.1.4'
Zr Zr -2.9673 0.5597 'International Tables Vol C Tables 4.2.6.8 and 6.1.1.4'

loop_
_geom_angle_atom_site_label_1
_geom_angle_atom_site_label_2
_geom_angle_atom_site_label_3
_geom_angle
_geom_angle_site_symmetry_1
_geom_angle_site_symmetry_3
_geom_angle_publ_flag
O4 Zr1 O1 97.6(3) . . ?
O4 Zr1 C7 118.1(13) . . ?
O1 Zr1 C7 124.8(12) . . ?
O4 Zr1 C10 106.5(12) . . ?
O1 Zr1 C10 82.1(7) . . ?
C7 Zr1 C10 49.5(8) . . ?
O4 Zr1 C4 105.6(6) . . ?
O1 Zr1 C4 132.1(5) . . ?
C7 Zr1 C4 79.2(7) . . ?
C10 Zr1 C4 127.9(7) . . ?
O4 Zr1 C8 87.4(14) . . ?
O1 Zr1 C8 130.1(10) . . ?
C7 Zr1 C8 31.3(10) . . ?
C10 Zr1 C8 49.4(9) . . ?
C4 Zr1 C8 92.8(14) . . ?
O4 Zr1 C3 80.4(5) . . ?
O1 Zr1 C3 119.1(6) . . ?
C7 Zr1 C3 107.9(9) . . ?
C10 Zr1 C3 157.2(7) . . ?
C4 Zr1 C3 31.7(5) . . ?
C8 Zr1 C3 110.7(11) . . ?
O4 Zr1 C1 119.8(6) . . ?
O1 Zr1 C1 80.1(5) . . ?
C7 Zr1 C1 111.0(10) . . ?
C10 Zr1 C1 132.0(13) . . ?
C4 Zr1 C1 52.0(6) . . ?
C8 Zr1 C1 138.6(17) . . ?
C3 Zr1 C1 52.2(6) . . ?
O4 Zr1 C6 132.3(8) . . ?
O1 Zr1 C6 94.0(12) . . ?
C7 Zr1 C6 30.8(9) . . ?
C10 Zr1 C6 30.3(8) . . ?
C4 Zr1 C6 99.9(14) . . ?
C8 Zr1 C6 51.4(10) . . ?
C3 Zr1 C6 131.6(14) . . ?
C1 Zr1 C6 107.7(9) . . ?
O4 Zr1 C9 81.5(8) . . ?
O1 Zr1 C9 102.3(14) . . ?
C7 Zr1 C9 49.8(10) . . ?
C10 Zr1 C9 30.4(10) . . ?
C4 Zr1 C9 121.9(13) . . ?
C8 Zr1 C9 29.1(11) . . ?
C3 Zr1 C9 136.4(15) . . ?
C1 Zr1 C9 158.4(8) . . ?
C6 Zr1 C9 50.9(9) . . ?
O4 Zr1 C2 88.9(6) . . ?
O1 Zr1 C2 87.6(6) . . ?
C7 Zr1 C2 130.2(6) . . ?
C10 Zr1 C2 162.4(13) . . ?
C4 Zr1 C2 52.4(6) . . ?
C8 Zr1 C2 142.3(11) . . ?
C3 Zr1 C2 31.9(6) . . ?
C1 Zr1 C2 31.2(5) . . ?
C6 Zr1 C2 137.8(11) . . ?
C9 Zr1 C2 166.9(13) . . ?
O4 Zr1 C5 131.6(6) . . ?
O1 Zr1 C5 106.8(7) . . ?
C7 Zr1 C5 80.6(8) . . ?
C10 Zr1 C5 117.6(11) . . ?
C4 Zr1 C5 29.9(5) . . ?
C8 Zr1 C5 106.1(16) . . ?
C3 Zr1 C5 51.3(6) . . ?
C1 Zr1 C5 32.5(5) . . ?
C6 Zr1 C5 87.5(12) . . ?
C9 Zr1 C5 130.4(9) . . ?
C2 Zr1 C5 52.2(6) . . ?
B1 O1 Zr1 156.0(9) . . ?
B1 O2 C17A 113.2(12) . . ?
B1 O2 C17 106.6(14) . . ?
C17A O2 C17 26.8(12) . . ?
B1 O3 C18 107.7(13) . . ?
B1 O3 C18A 106.9(12) . . ?
C18 O3 C18A 27.4(11) . . ?
B2 O4 Zr1 154.2(9) . . ?
B2 O5 C11 110.0(11) . . ?
B2 O6 C12 112.4(11) . . ?
O1 B1 O2 125.7(14) . . ?
O1 B1 O3 125.7(13) . . ?
O2 B1 O3 108.6(13) . . ?
O4 B2 O6 124.1(13) . . ?
O4 B2 O5 126.4(12) . . ?
O6 B2 O5 108.3(11) . . ?
C2 C1 C5 107.0(17) . . ?
C2 C1 Zr1 74.8(9) . . ?
C5 C1 Zr1 74.4(9) . . ?
C1 C2 C3 107.3(17) . . ?
C1 C2 Zr1 74.0(9) . . ?
C3 C2 Zr1 73.2(10) . . ?
C4 C3 C2 107.5(18) . . ?
C4 C3 Zr1 73.8(10) . . ?
C2 C3 Zr1 74.8(11) . . ?
C5 C4 C3 109.9(18) . . ?
C5 C4 Zr1 76.5(10) . . ?
C3 C4 Zr1 74.5(10) . . ?
C4 C5 C1 108.3(17) . . ?
C4 C5 Zr1 73.6(10) . . ?
C1 C5 Zr1 73.1(8) . . ?
C10 C6 C7 104(2) . . ?
C10 C6 Zr1 73.1(14) . . ?
C7 C6 Zr1 72.3(12) . . ?
C6 C7 C8 109(3) . . ?
C6 C7 Zr1 76.8(14) . . ?
C8 C7 Zr1 75.8(14) . . ?
C9 C8 C7 108(3) . . ?
C9 C8 Zr1 76.5(16) . . ?
C7 C8 Zr1 73.0(15) . . ?
C8 C9 C10 108(3) . . ?
C8 C9 Zr1 74.4(19) . . ?
C10 C9 Zr1 72.9(12) . . ?
C6 C10 C9 111(3) . . ?
C6 C10 Zr1 76.6(12) . . ?
C9 C10 Zr1 76.7(17) . . ?
O5 C11 C14 117.6(17) . . ?
O5 C11 C12 106.1(13) . . ?
C14 C11 C12 120.0(18) . . ?
O5 C11 C13A 121(2) . . ?
C14 C11 C13A 54.4(19) . . ?
C12 C11 C13A 129(2) . . ?
O5 C11 C14A 99(2) . . ?
C14 C11 C14A 46(2) . . ?
C12 C11 C14A 91(2) . . ?
C13A C11 C14A 100(3) . . ?
O5 C11 C13 101.3(18) . . ?
C14 C11 C13 104(2) . . ?
C12 C11 C13 105.8(18) . . ?
C13A C11 C13 49.2(18) . . ?
C14A C11 C13 149(3) . . ?
O6 C12 C11 99.7(13) . . ?
O6 C12 C16 109.0(18) . . ?
C11 C12 C16 129(2) . . ?
O6 C12 C15 117(2) . . ?
C11 C12 C15 122(2) . . ?
C16 C12 C15 81(2) . . ?
O6 C12 C15A 104(3) . . ?
C11 C12 C15A 102(2) . . ?
C16 C12 C15A 110(3) . . ?
C15 C12 C15A 29(2) . . ?
O6 C12 C16A 93(3) . . ?
C11 C12 C16A 95(3) . . ?
C16 C12 C16A 44(2) . . ?
C15 C12 C16A 124(3) . . ?
C15A C12 C16A 153(4) . . ?
C13A C13 C11 65.0(10) . . ?
C13 C13A C14 128.4(14) . . ?
C13 C13A C11 65.8(11) . . ?
C14 C13A C11 62.6(11) . . ?
C14A C14 C13A 130.7(16) . . ?
C14A C14 C11 67.8(12) . . ?
C13A C14 C11 63.0(11) . . ?
C14 C14A C11 66.5(12) . . ?
C14 C14A C15A 132(4) . . ?
C11 C14A C15A 88(2) . . ?
C15 C15A C12 75.0(16) . . ?
C15 C15A C14A 126(7) . . ?
C12 C15A C14A 79(2) . . ?
C15A C15 C12 76.0(16) . . ?
C15A C15 C16 125.4(19) . . ?
C12 C15 C16 49.5(12) . . ?
C16A C16 C12 68.5(14) . . ?
C16A C16 C15 117.6(18) . . ?
C12 C16 C15 49.6(12) . . ?
C16 C16A C12 67.5(13) . . ?
C17A C17 C18A 99(3) . . ?
C17A C17 C20 87(3) . . ?
C18A C17 C20 143(3) . . ?
C17A C17 O2 74(4) . . ?
C18A C17 O2 109(2) . . ?
C20 C17 O2 107(2) . . ?
C17A C17 C18 72(3) . . ?
C18A C17 C18 27.0(13) . . ?
C20 C17 C18 140(3) . . ?
O2 C17 C18 98(2) . . ?
C17A C17 C20A 58(3) . . ?
C18A C17 C20A 133(3) . . ?
C20 C17 C20A 29.9(14) . . ?
O2 C17 C20A 102(2) . . ?
C18 C17 C20A 116(3) . . ?
C17A C17 C19A 164(5) . . ?
C18A C17 C19A 80(3) . . ?
C20 C17 C19A 85(2) . . ?
O2 C17 C19A 122(3) . . ?
C18 C17 C19A 107(3) . . ?
C20A C17 C19A 112(3) . . ?
C17A C17 C21A 147(3) . . ?
C18A C17 C21A 49.7(19) . . ?
C20 C17 C21A 112(2) . . ?
O2 C17 C21A 122(2) . . ?
C18 C17 C21A 77(2) . . ?
C20A C17 C21A 132(3) . . ?
C19A C17 C21A 30.8(16) . . ?
C17 C17A C20A 96(3) . . ?
C17 C17A O2 79(4) . . ?
C20A C17A O2 117(2) . . ?
C17 C17A C18 82(2) . . ?
C20A C17A C18 139(3) . . ?
O2 C17A C18 102.7(17) . . ?
C17 C17A C19 168(5) . . ?
C20A C17A C19 78(2) . . ?
O2 C17A C19 112.7(19) . . ?
C18 C17A C19 95(2) . . ?
C17 C17A C18A 55(2) . . ?
C20A C17A C18A 130(2) . . ?
O2 C17A C18A 98.1(15) . . ?
C18 C17A C18A 26.9(12) . . ?
C19 C17A C18A 121(2) . . ?
C17 C17A C20 67(3) . . ?
C20A C17A C20 30.3(15) . . ?
O2 C17A C20 103.0(17) . . ?
C18 C17A C20 134(2) . . ?
C19 C17A C20 109(2) . . ?
C18A C17A C20 112(2) . . ?
C18A C18 C22A 98(4) . . ?
C18A C18 O3 78(4) . . ?
C22A C18 O3 118(2) . . ?
C18A C18 C17A 81(2) . . ?
C22A C18 C17A 136(3) . . ?
O3 C18 C17A 104.9(19) . . ?
C18A C18 C17 55(2) . . ?
C22A C18 C17 134(3) . . ?
O3 C18 C17 94(2) . . ?
C17A C18 C17 26.3(12) . . ?
C18A C18 C22 66(3) . . ?
C22A C18 C22 32.4(17) . . ?
O3 C18 C22 105(2) . . ?
C17A C18 C22 129(2) . . ?
C17 C18 C22 111(3) . . ?
C18A C18 C21 156(4) . . ?
C22A C18 C21 90(3) . . ?
O3 C18 C21 119(3) . . ?
C17A C18 C21 77(2) . . ?
C17 C18 C21 103(3) . . ?
C22 C18 C21 121(3) . . ?
C18 C18A C17 98(3) . . ?
C18 C18A C22 87(4) . . ?
C17 C18A C22 143(3) . . ?
C18 C18A O3 75(4) . . ?
C17 C18A O3 106(2) . . ?
C22 C18A O3 111(2) . . ?
C18 C18A C21A 170(4) . . ?
C17 C18A C21A 91(3) . . ?
C22 C18A C21A 83(2) . . ?
O3 C18A C21A 108(2) . . ?
C18 C18A C17A 72(3) . . ?
C17 C18A C17A 26.2(14) . . ?
C22 C18A C17A 135(2) . . ?
O3 C18A C17A 101.2(16) . . ?
C21A C18A C17A 116(2) . . ?
C18 C18A C22A 56(3) . . ?
C17 C18A C22A 134(3) . . ?
C22 C18A C22A 31.0(16) . . ?
O3 C18A C22A 103(2) . . ?
C21A C18A C22A 114(2) . . ?
C17A C18A C22A 113(2) . . ?
C18 C18A C19A 154(3) . . ?
C17 C18A C19A 58(2) . . ?
C22 C18A C19A 107(2) . . ?
O3 C18A C19A 118(2) . . ?
C21A C18A C19A 33.2(17) . . ?
C17A C18A C19A 83.0(17) . . ?
C22A C18A C19A 133(2) . . ?
C21A C19A C17 96(4) . . ?
C21A C19A C18A 54(3) . . ?
C17 C19A C18A 42.1(14) . . ?
C21 C19 C17A 93(3) . . ?
C21 C19 C20A 130(3) . . ?
C17A C19 C20A 45.7(14) . . ?
C20A C20 C17 85(3) . . ?
C20A C20 C17A 59(3) . . ?
C17 C20 C17A 26.5(13) . . ?
C20 C20A C17A 91(3) . . ?
C20 C20A C17 65(3) . . ?
C17A C20A C17 26.1(13) . . ?
C20 C20A C19 147(4) . . ?
C17A C20A C19 56.0(15) . . ?
C17 C20A C19 81.8(19) . . ?
C19A C21A C18A 93(4) . . ?
C19A C21A C22 124(4) . . ?
C18A C21A C22 46.2(15) . . ?
C19A C21A C17 53(3) . . ?
C18A C21A C17 39.7(14) . . ?
C22 C21A C17 80.5(17) . . ?
C19 C21 C18 93(3) . . ?
C22A C22 C18A 88(4) . . ?
C22A C22 C18 61(3) . . ?
C18A C22 C18 27.1(13) . . ?
C22A C22 C21A 138(4) . . ?
C18A C22 C21A 51.1(19) . . ?
C18 C22 C21A 78(2) . . ?
C22 C22A C18 87(4) . . ?
C22 C22A C18A 61(3) . . ?
C18 C22A C18A 25.8(14) . . ?

loop_
_geom_bond_atom_site_label_1
_geom_bond_atom_site_label_2
_geom_bond_distance
_geom_bond_site_symmetry_2
_geom_bond_publ_flag
Zr1 O4 2.011(9) . ?
Zr1 O1 2.025(8) . ?
Zr1 C7 2.470(19) . ?
Zr1 C10 2.482(19) . ?
Zr1 C4 2.501(14) . ?
Zr1 C8 2.50(2) . ?
Zr1 C3 2.509(18) . ?
Zr1 C1 2.520(14) . ?
Zr1 C6 2.52(2) . ?
Zr1 C9 2.53(2) . ?
Zr1 C2 2.530(14) . ?
Zr1 C5 2.536(15) . ?
O1 B1 1.291(16) . ?
O2 B1 1.311(17) . ?
O2 C17A 1.47(2) . ?
O2 C17 1.51(3) . ?
O3 B1 1.400(17) . ?
O3 C18 1.48(3) . ?
O3 C18A 1.50(3) . ?
O4 B2 1.280(15) . ?
O5 B2 1.360(16) . ?
O5 C11 1.418(18) . ?
O6 B2 1.357(16) . ?
O6 C12 1.44(2) . ?
C1 C2 1.36(2) . ?
C1 C5 1.41(2) . ?
C2 C3 1.39(2) . ?
C3 C4 1.37(2) . ?
C4 C5 1.30(2) . ?
C6 C10 1.31(4) . ?
C6 C7 1.33(4) . ?
C7 C8 1.34(5) . ?
C8 C9 1.26(5) . ?
C9 C10 1.32(4) . ?
C11 C14 1.533(10) . ?
C11 C12 1.538(10) . ?
C11 C13A 1.539(10) . ?
C11 C14A 1.548(10) . ?
C11 C13 1.549(10) . ?
C12 C16 1.538(10) . ?
C12 C15 1.540(10) . ?
C12 C15A 1.546(10) . ?
C12 C16A 1.549(10) . ?
C13 C13A 1.29(4) . ?
C13A C14 1.40(5) . ?
C14 C14A 1.20(5) . ?
C14A C15A 1.89(7) . ?
C15A C15 0.77(6) . ?
C15 C16 2.00(5) . ?
C16 C16A 1.16(6) . ?
C17 C17A 0.69(3) . ?
C17 C18A 1.28(3) . ?
C17 C20 1.43(4) . ?
C17 C18 1.546(10) . ?
C17 C20A 1.56(4) . ?
C17 C19A 1.61(4) . ?
C17 C21A 2.00(5) . ?
C17A C20A 1.33(4) . ?
C17A C18 1.49(3) . ?
C17A C19 1.537(10) . ?
C17A C18A 1.546(10) . ?
C17A C20 1.549(10) . ?
C18 C18A 0.71(3) . ?
C18 C22A 1.35(4) . ?
C18 C22 1.55(4) . ?
C18 C21 1.77(5) . ?
C18A C22 1.42(4) . ?
C18A C21A 1.53(4) . ?
C18A C22A 1.61(4) . ?
C18A C19A 1.88(4) . ?
C19A C21A 1.03(4) . ?
C19 C21 1.26(5) . ?
C19 C20A 1.81(4) . ?
C20 C20A 0.78(3) . ?
C21A C22 1.95(5) . ?
C22 C22A 0.83(4) . ?
